data_7705185
loop_
_publ_author_name
'Liang, Qiuming'
'Lin, Jack H.'
'DeMuth, Joshua C.'
'Neidig, Michael L.'
'Song, Datong'

_publ_section_title
;
 Syntheses and characterizations of iron complexes of bulky
 <i>o</i>-phenylenediamide ligand.
;
_journal_issue 35
_journal_name_full 'Dalton transactions (Cambridge, England : 2003)'
_journal_page_first 12287
_journal_page_last 12297
_journal_paper_doi 10.1039/d0dt02087g
_journal_volume 49
_journal_year 2020
_chemical_formula_moiety 'C36 H56 Fe N3 Si2'
_chemical_formula_sum 'C36 H56 Fe N3 Si2'
_chemical_formula_weight 642.86
_space_group_crystal_system monoclinic
_space_group_IT_number 15
_space_group_name_Hall '-C 2yc'
_space_group_name_H-M_alt 'C 1 2/c 1'
_atom_sites_solution_hydrogens geom
_audit_creation_method SHELXL-2016/6
_audit_update_record
;
2020-08-11 deposited with the CCDC.	2020-08-17 downloaded from the CCDC.
;
_cell_angle_alpha 90
_cell_angle_beta 98.742(4)
_cell_angle_gamma 90
_cell_formula_units_Z 4
_cell_length_a 13.5549(12)
_cell_length_b 17.0278(19)
_cell_length_c 16.221(2)
_cell_measurement_reflns_used 4263
_cell_measurement_temperature 150(2)
_cell_measurement_theta_max 27.569
_cell_measurement_theta_min 1.934
_cell_volume 3700.5(7)
_computing_structure_refinement 'SHELXL-2016/6 (Sheldrick, 2016)'
_diffrn_ambient_temperature 150(2)
_diffrn_measured_fraction_theta_full 1.000
_diffrn_measured_fraction_theta_max 0.994
_diffrn_measurement_device_type 'Bruker Kappa Apex II'
_diffrn_measurement_method 'Phi and Omega Scans'
_diffrn_radiation_type MoK\a
_diffrn_radiation_wavelength 0.71073
_diffrn_reflns_av_R_equivalents 0.0902
_diffrn_reflns_av_unetI/netI 0.0965
_diffrn_reflns_Laue_measured_fraction_full 1.000
_diffrn_reflns_Laue_measured_fraction_max 0.994
_diffrn_reflns_limit_h_max 13
_diffrn_reflns_limit_h_min -17
_diffrn_reflns_limit_k_max 22
_diffrn_reflns_limit_k_min -21
_diffrn_reflns_limit_l_max 21
_diffrn_reflns_limit_l_min -20
_diffrn_reflns_number 16937
_diffrn_reflns_point_group_measured_fraction_full 1.000
_diffrn_reflns_point_group_measured_fraction_max 0.994
_diffrn_reflns_theta_full 25.242
_diffrn_reflns_theta_max 27.569
_diffrn_reflns_theta_min 1.934
_exptl_absorpt_coefficient_mu 0.499
_exptl_absorpt_correction_T_max 0.6997
_exptl_absorpt_correction_T_min 0.5818
_exptl_absorpt_correction_type multi-scan
_exptl_absorpt_process_details SADABS
_exptl_crystal_colour brown
_exptl_crystal_density_diffrn 1.154
_exptl_crystal_description plate
_exptl_crystal_F_000 1388
_exptl_crystal_size_max 0.3
_exptl_crystal_size_mid 0.1
_exptl_crystal_size_min 0.05
_refine_diff_density_max 0.322
_refine_diff_density_min -0.400
_refine_diff_density_rms 0.070
_refine_ls_extinction_method none
_refine_ls_goodness_of_fit_ref 1.016
_refine_ls_hydrogen_treatment constr
_refine_ls_matrix_type full
_refine_ls_number_parameters 227
_refine_ls_number_reflns 4263
_refine_ls_number_restraints 6
_refine_ls_restrained_S_all 1.017
_refine_ls_R_factor_all 0.1029
_refine_ls_R_factor_gt 0.0536
_refine_ls_shift/su_max 0.000
_refine_ls_shift/su_mean 0.000
_refine_ls_structure_factor_coef Fsqd
_refine_ls_weighting_details 'w=1/[\s^2^(Fo^2^)+(0.0397P)^2^+3.2621P] where P=(Fo^2^+2Fc^2^)/3'
_refine_ls_weighting_scheme calc
_refine_ls_wR_factor_gt 0.1077
_refine_ls_wR_factor_ref 0.1274
_reflns_Friedel_coverage 0.000
_reflns_number_gt 2778
_reflns_number_total 4263
_reflns_threshold_expression 'I > 2\s(I)'
_cod_data_source_file d0dt02087g2.cif
_cod_data_source_block wl224
_cod_depositor_comments 'Adding full bibliography for 7705182--7705191.cif.'
_cod_original_cell_volume 3700.4(7)
_cod_original_sg_symbol_H-M 'C 2/c'
_cod_database_code 7705185
_shelx_shelxl_version_number 2016/6
_shelx_space_group_comment
;
The symmetry employed for this shelxl refinement is uniquely defined
by the following loop, which should always be used as a source of
symmetry information in preference to the above space-group names.
They are only intended as comments.
;

loop_
_space_group_symop_operation_xyz
'x, y, z'
'-x, y, -z+1/2'
'x+1/2, y+1/2, z'
'-x+1/2, y+1/2, -z+1/2'
'-x, -y, -z'
'x, -y, z-1/2'
'-x+1/2, -y+1/2, -z'
'x+1/2, -y+1/2, z-1/2'

loop_
_atom_site_label
_atom_site_type_symbol
_atom_site_fract_x
_atom_site_fract_y
_atom_site_fract_z
_atom_site_U_iso_or_equiv
_atom_site_adp_type
_atom_site_occupancy
_atom_site_site_symmetry_order
_atom_site_calc_flag
_atom_site_refinement_flags_posn
_atom_site_refinement_flags_adp
_atom_site_refinement_flags_occupancy
_atom_site_disorder_assembly
_atom_site_disorder_group
Fe1 Fe 0.500000 0.23174(3) 0.250000 0.02252(17) Uani 1 2 d S T P . .
Si1 Si 0.52591(6) 0.38822(5) 0.16135(5) 0.0288(2) Uani 1 1 d . . . . .
N1 N 0.58562(16) 0.14331(12) 0.22212(15) 0.0265(6) Uani 1 1 d . . . . .
C1 C 0.5492(2) 0.07242(15) 0.23741(18) 0.0293(7) Uani 1 1 d . . . . .
N2 N 0.500000 0.34284(16) 0.250000 0.0199(7) Uani 1 2 d S T P C .
C2 C 0.5980(2) -0.00058(16) 0.2326(2) 0.0374(8) Uani 1 1 d . . . . .
H2A H 0.665164 -0.001613 0.222356 0.045 Uiso 1 1 calc R U . . .
C3 C 0.5500(3) -0.06905(17) 0.2424(2) 0.0488(10) Uani 1 1 d . . . . .
H3A H 0.583904 -0.117503 0.239025 0.059 Uiso 1 1 calc R U . . .
C4 C 0.6822(2) 0.15055(15) 0.19638(19) 0.0285(7) Uani 1 1 d . . . . .
C5 C 0.7588(2) 0.18502(15) 0.2525(2) 0.0344(8) Uani 1 1 d . . . . .
C6 C 0.8507(2) 0.19800(17) 0.2255(2) 0.0408(9) Uani 1 1 d . . . . .
H6A H 0.903648 0.221148 0.262674 0.049 Uiso 1 1 calc R U . . .
C7 C 0.8658(2) 0.17790(18) 0.1464(2) 0.0427(9) Uani 1 1 d . . . . .
H7A H 0.928782 0.186996 0.129224 0.051 Uiso 1 1 calc R U . . .
C8 C 0.7900(2) 0.14482(19) 0.0923(2) 0.0400(8) Uani 1 1 d . . . . .
H8A H 0.801420 0.131251 0.037752 0.048 Uiso 1 1 calc R U . . .
C9 C 0.6965(2) 0.13038(17) 0.11482(19) 0.0316(7) Uani 1 1 d . . . . .
C10 C 0.7441(3) 0.20454(18) 0.3409(2) 0.0482(10) Uani 1 1 d . . . . .
H10A H 0.671731 0.213567 0.343595 0.058 Uiso 1 1 calc R U . A 1
C11 C 0.8057(3) 0.27319(19) 0.3790(2) 0.0514(10) Uani 1 1 d . . . . .
H11A H 0.801432 0.316378 0.338724 0.077 Uiso 1 1 calc R U . . .
H11B H 0.780138 0.290783 0.429308 0.077 Uiso 1 1 calc R U . . .
H11C H 0.875489 0.256866 0.393839 0.077 Uiso 1 1 calc R U . . .
C12 C 0.7896(8) 0.1284(6) 0.4068(6) 0.055(3) Uani 0.5 1 d . . P B 1
H12A H 0.780021 0.141085 0.463983 0.083 Uiso 0.5 1 calc R U P B 1
H12B H 0.753591 0.079922 0.388968 0.083 Uiso 0.5 1 calc R U P B 1
H12C H 0.860892 0.121168 0.404719 0.083 Uiso 0.5 1 calc R U P B 1
C12A C 0.7392(6) 0.1373(6) 0.3864(6) 0.040(2) Uani 0.5 1 d . . P B 2
H12D H 0.729657 0.151032 0.443327 0.061 Uiso 0.5 1 calc R U P B 2
H12E H 0.683004 0.105148 0.360401 0.061 Uiso 0.5 1 calc R U P B 2
H12F H 0.801434 0.107685 0.388033 0.061 Uiso 0.5 1 calc R U P B 2
C13 C 0.6159(2) 0.0943(2) 0.0513(2) 0.0453(9) Uani 1 1 d . . . . .
H13A H 0.554409 0.088522 0.077977 0.054 Uiso 1 1 calc R U . . .
C14 C 0.5900(3) 0.1462(3) -0.0260(3) 0.0786(15) Uani 1 1 d . . . . .
H14A H 0.537628 0.120879 -0.065441 0.118 Uiso 1 1 calc R U . . .
H14B H 0.566089 0.197375 -0.009550 0.118 Uiso 1 1 calc R U . . .
H14C H 0.649552 0.153689 -0.052603 0.118 Uiso 1 1 calc R U . . .
C15 C 0.6454(2) 0.0134(2) 0.0241(2) 0.0512(10) Uani 1 1 d . . . . .
H15A H 0.591528 -0.008077 -0.016910 0.077 Uiso 1 1 calc R U . . .
H15B H 0.706486 0.017431 -0.001089 0.077 Uiso 1 1 calc R U . . .
H15C H 0.657133 -0.021495 0.072659 0.077 Uiso 1 1 calc R U . . .
C16 C 0.4839(10) 0.4891(7) 0.1426(10) 0.090(5) Uani 0.5 1 d . U P C 1
H16A H 0.503407 0.507811 0.090291 0.135 Uiso 0.5 1 calc R U P C 1
H16B H 0.411125 0.491277 0.138763 0.135 Uiso 0.5 1 calc R U P C 1
H16C H 0.514643 0.522396 0.188741 0.135 Uiso 0.5 1 calc R U P C 1
C17 C 0.4601(7) 0.3308(6) 0.0665(5) 0.073(3) Uani 0.5 1 d . . P C 1
H17A H 0.473967 0.355893 0.015134 0.109 Uiso 0.5 1 calc R U P C 1
H17B H 0.484749 0.276676 0.068840 0.109 Uiso 0.5 1 calc R U P C 1
H17C H 0.387912 0.330734 0.067326 0.109 Uiso 0.5 1 calc R U P C 1
C18 C 0.6626(5) 0.3800(5) 0.1535(5) 0.0463(18) Uani 0.5 1 d . . P C 1
H18A H 0.675912 0.406231 0.102542 0.069 Uiso 0.5 1 calc R U P C 1
H18B H 0.701847 0.405052 0.202136 0.069 Uiso 0.5 1 calc R U P C 1
H18C H 0.681096 0.324481 0.151685 0.069 Uiso 0.5 1 calc R U P C 1
C16A C 0.4261(9) 0.4638(6) 0.1256(8) 0.073(4) Uani 0.5 1 d . U P C 2
H16D H 0.441008 0.489639 0.074983 0.109 Uiso 0.5 1 calc R U P C 2
H16E H 0.360996 0.437751 0.113806 0.109 Uiso 0.5 1 calc R U P C 2
H16F H 0.424633 0.503009 0.169620 0.109 Uiso 0.5 1 calc R U P C 2
C17A C 0.5304(6) 0.3184(4) 0.0793(4) 0.0402(16) Uani 0.5 1 d . . P C 2
H17D H 0.545276 0.345694 0.029416 0.060 Uiso 0.5 1 calc R U P C 2
H17E H 0.582614 0.279557 0.097108 0.060 Uiso 0.5 1 calc R U P C 2
H17F H 0.465742 0.291862 0.066486 0.060 Uiso 0.5 1 calc R U P C 2
C18A C 0.6495(6) 0.4410(5) 0.1818(5) 0.065(2) Uani 0.5 1 d . . P C 2
H18D H 0.662704 0.466471 0.130439 0.098 Uiso 0.5 1 calc R U P C 2
H18E H 0.647263 0.480860 0.225138 0.098 Uiso 0.5 1 calc R U P C 2
H18F H 0.702669 0.403222 0.200598 0.098 Uiso 0.5 1 calc R U P C 2

loop_
_atom_site_aniso_label
_atom_site_aniso_U_11
_atom_site_aniso_U_22
_atom_site_aniso_U_33
_atom_site_aniso_U_23
_atom_site_aniso_U_13
_atom_site_aniso_U_12
Fe1 0.0247(3) 0.0127(3) 0.0341(4) 0.000 0.0169(3) 0.000
Si1 0.0318(4) 0.0241(4) 0.0311(5) 0.0102(3) 0.0069(4) -0.0007(3)
N1 0.0294(12) 0.0200(12) 0.0365(15) 0.0059(10) 0.0250(11) 0.0037(9)
C1 0.0428(17) 0.0180(14) 0.0330(18) 0.0005(12) 0.0243(14) 0.0029(12)
N2 0.0197(15) 0.0157(15) 0.0251(19) 0.000 0.0063(14) 0.000
C2 0.056(2) 0.0223(15) 0.042(2) 0.0060(14) 0.0306(17) 0.0108(14)
C3 0.091(3) 0.0180(15) 0.049(2) 0.0037(15) 0.047(2) 0.0088(16)
C4 0.0340(16) 0.0156(13) 0.043(2) 0.0077(13) 0.0274(15) 0.0070(11)
C5 0.0439(18) 0.0145(13) 0.054(2) -0.0002(14) 0.0359(17) -0.0002(12)
C6 0.0392(18) 0.0283(16) 0.062(2) -0.0049(15) 0.0309(18) -0.0059(13)
C7 0.0389(18) 0.0371(18) 0.061(3) 0.0072(17) 0.0371(19) 0.0041(15)
C8 0.0379(18) 0.0453(19) 0.043(2) 0.0132(16) 0.0275(17) 0.0140(15)
C9 0.0321(16) 0.0316(16) 0.0353(19) 0.0147(13) 0.0188(14) 0.0153(12)
C10 0.051(2) 0.0371(18) 0.067(3) -0.0250(17) 0.0422(19) -0.0223(15)
C11 0.055(2) 0.041(2) 0.063(3) -0.0160(18) 0.0246(19) -0.0160(16)
C12 0.105(9) 0.036(4) 0.025(6) -0.004(4) 0.012(6) -0.001(6)
C12A 0.054(6) 0.050(5) 0.015(5) -0.001(4) -0.002(4) -0.019(5)
C13 0.0308(17) 0.078(3) 0.031(2) 0.0186(18) 0.0169(15) 0.0188(16)
C14 0.065(3) 0.130(4) 0.044(3) 0.036(3) 0.017(2) 0.042(3)
C15 0.0394(19) 0.079(3) 0.036(2) -0.0046(19) 0.0109(17) 0.0022(18)
C16 0.136(12) 0.045(7) 0.106(10) 0.049(7) 0.077(9) 0.040(6)
C17 0.065(6) 0.120(8) 0.030(5) 0.016(5) -0.002(5) -0.036(6)
C18 0.035(4) 0.066(5) 0.040(5) 0.012(4) 0.014(3) -0.015(3)
C16A 0.118(11) 0.037(6) 0.062(6) 0.020(5) 0.013(8) 0.034(6)
C17A 0.058(5) 0.038(4) 0.026(4) 0.003(3) 0.012(4) 0.002(4)
C18A 0.063(5) 0.072(6) 0.063(6) 0.012(5) 0.016(4) -0.042(5)

loop_
_atom_type_symbol
_atom_type_description
_atom_type_scat_dispersion_real
_atom_type_scat_dispersion_imag
_atom_type_scat_source
C C 0.0033 0.0016 'International Tables Vol C Tables 4.2.6.8 and 6.1.1.4'
H H 0.0000 0.0000 'International Tables Vol C Tables 4.2.6.8 and 6.1.1.4'
N N 0.0061 0.0033 'International Tables Vol C Tables 4.2.6.8 and 6.1.1.4'
Si Si 0.0817 0.0704 'International Tables Vol C Tables 4.2.6.8 and 6.1.1.4'
Fe Fe 0.3463 0.8444 'International Tables Vol C Tables 4.2.6.8 and 6.1.1.4'

loop_
_geom_angle_atom_site_label_1
_geom_angle_atom_site_label_2
_geom_angle_atom_site_label_3
_geom_angle
_geom_angle_site_symmetry_1
_geom_angle_site_symmetry_3
_geom_angle_publ_flag
N2 Fe1 N1 139.02(6) . . ?
N2 Fe1 N1 139.02(6) . 2_655 ?
N1 Fe1 N1 81.96(12) . 2_655 ?
N2 Si1 C17A 111.0(2) . . ?
N2 Si1 C16 117.8(4) . . ?
N2 Si1 C18 110.6(2) . . ?
C16 Si1 C18 110.2(4) . . ?
N2 Si1 C18A 110.9(3) . . ?
C17A Si1 C18A 108.5(4) . . ?
N2 Si1 C16A 109.6(4) . . ?
C17A Si1 C16A 109.1(5) . . ?
C18A Si1 C16A 107.7(4) . . ?
N2 Si1 C17 108.2(3) . . ?
C16 Si1 C17 104.5(6) . . ?
C18 Si1 C17 104.5(4) . . ?
C1 N1 C4 120.5(2) . . ?
C1 N1 Fe1 113.22(16) . . ?
C4 N1 Fe1 125.99(16) . . ?
N1 C1 C2 126.3(2) . . ?
N1 C1 C1 115.55(14) . 2_655 ?
C2 C1 C1 118.17(16) . 2_655 ?
Si1 N2 Si1 126.44(17) 2_655 . ?
Si1 N2 Fe1 116.78(9) 2_655 . ?
Si1 N2 Fe1 116.78(9) . . ?
C3 C2 C1 120.8(3) . . ?
C2 C3 C3 120.67(18) . 2_655 ?
C5 C4 C9 121.2(2) . . ?
C5 C4 N1 117.7(2) . . ?
C9 C4 N1 120.9(3) . . ?
C6 C5 C4 118.0(3) . . ?
C6 C5 C10 120.9(3) . . ?
C4 C5 C10 121.0(2) . . ?
C7 C6 C5 121.3(3) . . ?
C8 C7 C6 119.9(3) . . ?
C7 C8 C9 122.0(3) . . ?
C8 C9 C4 117.6(3) . . ?
C8 C9 C13 119.0(3) . . ?
C4 C9 C13 123.3(2) . . ?
C12A C10 C5 110.6(5) . . ?
C12A C10 C11 119.6(5) . . ?
C5 C10 C11 114.4(3) . . ?
C5 C10 C12 109.5(4) . . ?
C11 C10 C12 101.7(4) . . ?
C9 C13 C15 111.8(2) . . ?
C9 C13 C14 112.1(3) . . ?
C15 C13 C14 108.8(3) . . ?

loop_
_geom_bond_atom_site_label_1
_geom_bond_atom_site_label_2
_geom_bond_distance
_geom_bond_site_symmetry_2
_geom_bond_publ_flag
Fe1 N2 1.892(3) . ?
Fe1 N1 1.995(2) . ?
Fe1 N1 1.995(2) 2_655 ?
Si1 N2 1.7152(14) . ?
Si1 C17A 1.792(7) . ?
Si1 C16 1.820(11) . ?
Si1 C18 1.881(6) . ?
Si1 C18A 1.885(7) . ?
Si1 C16A 1.893(11) . ?
Si1 C17 1.923(9) . ?
N1 C1 1.342(3) . ?
N1 C4 1.438(3) . ?
C1 C2 1.416(4) . ?
C1 C1 1.453(5) 2_655 ?
C2 C3 1.356(4) . ?
C3 C3 1.414(6) 2_655 ?
C4 C5 1.401(4) . ?
C4 C9 1.409(4) . ?
C5 C6 1.399(4) . ?
C5 C10 1.514(4) . ?
C6 C7 1.374(5) . ?
C7 C8 1.366(5) . ?
C8 C9 1.393(4) . ?
C9 C13 1.513(5) . ?
C10 C12A 1.369(10) . ?
C10 C11 1.514(4) . ?
C10 C12 1.733(11) . ?
C13 C15 1.520(5) . ?
C13 C14 1.531(5) . ?
